data_4325158
loop_
_publ_author_name
'Tanaya Kundu'
'Biprajit Sarkar'
'Tapan Kumar Mondal'
'Shaikh M. Mobin'
'Francisco A. Urbanos'
'Jan Fiedler'
'Reyes Jim\'enez-Aparicio'
'Wolfgang Kaim'
'Goutam Kumar Lahiri'

_publ_section_title
;
 Redox-Rich Spin-Spin-Coupled Semiquinoneruthenium Dimers with Intense
 Near-IR Absorption
;
_journal_name_full 'Inorganic Chemistry'
_journal_page_first 4753
_journal_page_last 4763
_journal_paper_doi 10.1021/ic102280q
_journal_volume 50
_journal_year 2011
_chemical_formula_sum 'C53 H58 Cl4 N6 O5.25 Ru2'
_chemical_formula_weight 1206.99
_chemical_name_systematic
;
 ?
;
_space_group_IT_number 15
_symmetry_cell_setting monoclinic
_symmetry_space_group_name_Hall '-C 2yc'
_symmetry_space_group_name_H-M 'C 1 2/c 1'
_atom_sites_solution_hydrogens geom
_atom_sites_solution_primary direct
_atom_sites_solution_secondary difmap
_audit_creation_method SHELXL-97
_cell_angle_alpha 90.00
_cell_angle_beta 102.241(2)
_cell_angle_gamma 90.00
_cell_formula_units_Z 8
_cell_length_a 43.1908(7)
_cell_length_b 12.1729(2)
_cell_length_c 21.9408(4)
_cell_measurement_reflns_used 17938
_cell_measurement_temperature 150(2)
_cell_measurement_theta_max 32.8192
_cell_measurement_theta_min 2.9194
_cell_volume 11273.3(3)
_computing_cell_refinement 'CrysAlis RED, Oxford Diffraction Ltd.,'
_computing_data_collection 'CrysAlis CCD, Oxford Diffraction Ltd.,'
_computing_data_reduction 'CrysAlis RED, Oxford Diffraction Ltd.,'
_computing_molecular_graphics Ortep3
_computing_publication_material Shelx97
_computing_structure_refinement 'SHELXL-97 (Sheldrick, 1997)'
_computing_structure_solution 'SHELXS-97 (Sheldrick, 1997)'
_diffrn_ambient_temperature 150(2)
_diffrn_detector_area_resol_mean 15.9948
_diffrn_measured_fraction_theta_full 0.996
_diffrn_measured_fraction_theta_max 0.996
_diffrn_measurement_device_type 'OXFORD DIFFRACTION XCALIBUR-S'
_diffrn_measurement_method \w/q-scan
_diffrn_radiation_monochromator graphite
_diffrn_radiation_source 'Enhance (Mo) X-ray Source'
_diffrn_radiation_type MoK\a
_diffrn_radiation_wavelength 0.71073
_diffrn_reflns_av_R_equivalents 0.0452
_diffrn_reflns_av_sigmaI/netI 0.0566
_diffrn_reflns_limit_h_max 51
_diffrn_reflns_limit_h_min -34
_diffrn_reflns_limit_k_max 14
_diffrn_reflns_limit_k_min -14
_diffrn_reflns_limit_l_max 24
_diffrn_reflns_limit_l_min -26
_diffrn_reflns_number 40052
_diffrn_reflns_theta_full 25.00
_diffrn_reflns_theta_max 25.00
_diffrn_reflns_theta_min 3.35
_exptl_absorpt_coefficient_mu 0.775
_exptl_absorpt_correction_T_max 0.9059
_exptl_absorpt_correction_T_min 0.8418
_exptl_absorpt_correction_type multi-scan
_exptl_absorpt_process_details
;
CrysAlis RED, Oxford Diffraction Ltd.,
Version 1.171.31.7 (release 18-10-2006 CrysAlis171 .NET)
(compiled Oct 18 2006,16:28:17)
empirical absorption correction using spherical harmonics,
 implemented in SCALE3 ABSPACK scaling algorithm.
;
_exptl_crystal_colour orange
_exptl_crystal_density_diffrn 1.422
_exptl_crystal_description block
_exptl_crystal_F_000 4928
_exptl_crystal_size_max 0.23
_exptl_crystal_size_mid 0.18
_exptl_crystal_size_min 0.13
_refine_diff_density_max 1.951
_refine_diff_density_min -1.592
_refine_diff_density_rms 0.124
_refine_ls_extinction_method none
_refine_ls_goodness_of_fit_ref 1.087
_refine_ls_hydrogen_treatment riding
_refine_ls_matrix_type full
_refine_ls_number_parameters 652
_refine_ls_number_reflns 9891
_refine_ls_number_restraints 0
_refine_ls_restrained_S_all 1.087
_refine_ls_R_factor_all 0.0934
_refine_ls_R_factor_gt 0.0712
_refine_ls_shift/su_max 0.001
_refine_ls_shift/su_mean 0.000
_refine_ls_structure_factor_coef Fsqd
_refine_ls_weighting_details 'calc w=1/[\s^2^(Fo^2^)+(0.0674P)^2^+149.2757P] where P=(Fo^2^+2Fc^2^)/3'
_refine_ls_weighting_scheme calc
_refine_ls_wR_factor_gt 0.1738
_refine_ls_wR_factor_ref 0.1810
_reflns_number_gt 7432
_reflns_number_total 9891
_reflns_threshold_expression >2sigma(I)
_cod_data_source_file ic102280q_si_001.cif
_cod_data_source_block 2
_cod_original_sg_symbol_H-M 'C 2/c'
_cod_database_code 4325158

loop_
_symmetry_equiv_pos_as_xyz
'x, y, z'
'-x, y, -z+1/2'
'x+1/2, y+1/2, z'
'-x+1/2, y+1/2, -z+1/2'
'-x, -y, -z'
'x, -y, z-1/2'
'-x+1/2, -y+1/2, -z'
'x+1/2, -y+1/2, z-1/2'

loop_
_atom_site_label
_atom_site_type_symbol
_atom_site_fract_x
_atom_site_fract_y
_atom_site_fract_z
_atom_site_U_iso_or_equiv
_atom_site_adp_type
_atom_site_occupancy
_atom_site_symmetry_multiplicity
_atom_site_calc_flag
_atom_site_refinement_flags
Ru1 Ru 0.192544(12) 0.99568(5) 0.41776(3) 0.02423(16) Uani 1 1 d .
Ru2 Ru 0.331634(14) 0.92673(5) 0.35098(3) 0.03609(19) Uani 1 1 d .
Cl1 Cl 0.21336(4) 1.02804(14) 0.52489(8) 0.0331(4) Uani 1 1 d .
Cl2 Cl 0.30807(5) 1.0107(2) 0.25388(10) 0.0616(7) Uani 1 1 d .
O1 O 0.14682(10) 1.0296(4) 0.4236(2) 0.0257(10) Uani 1 1 d .
O2 O 0.16975(11) 0.9631(4) 0.3299(2) 0.0267(10) Uani 1 1 d .
O3 O 0.35774(12) 0.8631(4) 0.4311(2) 0.0390(13) Uani 1 1 d .
O4 O 0.37444(11) 0.9107(4) 0.3272(2) 0.0351(12) Uani 1 1 d .
N1 N 0.20392(13) 1.1530(5) 0.3997(3) 0.0288(13) Uani 1 1 d .
N2 N 0.23393(13) 0.9729(4) 0.4008(3) 0.0243(12) Uani 1 1 d .
N3 N 0.19704(13) 0.8272(4) 0.4324(2) 0.0243(12) Uani 1 1 d .
N4 N 0.33720(13) 1.0806(6) 0.3865(3) 0.0352(15) Uani 1 1 d .
N5 N 0.29189(13) 0.9421(5) 0.3762(3) 0.0327(14) Uani 1 1 d .
N6 N 0.31155(15) 0.7773(5) 0.3244(3) 0.0407(16) Uani 1 1 d .
C1 C 0.18475(18) 1.2398(6) 0.3919(3) 0.0355(17) Uani 1 1 d .
H1 H 0.1639 1.2311 0.3987 0.043 Uiso 1 1 calc R
C2 C 0.19388(19) 1.3431(7) 0.3742(4) 0.044(2) Uani 1 1 d .
H2 H 0.1799 1.4042 0.3707 0.053 Uiso 1 1 calc R
C3 C 0.22389(18) 1.3537(7) 0.3622(4) 0.043(2) Uani 1 1 d .
H3 H 0.2307 1.4224 0.3491 0.051 Uiso 1 1 calc R
C4 C 0.24397(17) 1.2645(6) 0.3690(3) 0.0350(17) Uani 1 1 d .
H4 H 0.2645 1.2709 0.3600 0.042 Uiso 1 1 calc R
C5 C 0.23393(16) 1.1650(6) 0.3893(3) 0.0301(16) Uani 1 1 d .
C6 C 0.25232(16) 1.0628(6) 0.3953(3) 0.0266(15) Uani 1 1 d .
C7 C 0.28372(16) 1.0443(6) 0.3926(3) 0.0290(16) Uani 1 1 d .
C8 C 0.27142(16) 0.8548(6) 0.3703(3) 0.0301(16) Uani 1 1 d .
C9 C 0.24385(16) 0.8670(6) 0.3946(3) 0.0271(15) Uani 1 1 d .
C10 C 0.22409(16) 0.7867(6) 0.4171(3) 0.0250(15) Uani 1 1 d .
C11 C 0.23265(17) 0.6787(6) 0.4313(3) 0.0298(16) Uani 1 1 d .
H11 H 0.2518 0.6504 0.4227 0.036 Uiso 1 1 calc R
C12 C 0.21319(18) 0.6119(6) 0.4582(3) 0.0343(17) Uani 1 1 d .
H12 H 0.2187 0.5371 0.4671 0.041 Uiso 1 1 calc R
C13 C 0.18602(18) 0.6542(6) 0.4718(3) 0.0348(17) Uani 1 1 d .
H13 H 0.1723 0.6090 0.4895 0.042 Uiso 1 1 calc R
C14 C 0.17898(17) 0.7641(6) 0.4592(3) 0.0307(16) Uani 1 1 d .
H14 H 0.1607 0.7948 0.4702 0.037 Uiso 1 1 calc R
C15 C 0.36369(17) 1.1423(7) 0.3967(4) 0.0380(19) Uani 1 1 d .
H15 H 0.3817 1.1161 0.3826 0.046 Uiso 1 1 calc R
C16 C 0.36558(18) 1.2415(7) 0.4266(4) 0.0394(19) Uani 1 1 d .
H16 H 0.3844 1.2841 0.4320 0.047 Uiso 1 1 calc R
C17 C 0.33998(17) 1.2793(6) 0.4490(3) 0.0332(17) Uani 1 1 d .
H17 H 0.3410 1.3472 0.4707 0.040 Uiso 1 1 calc R
C18 C 0.31297(17) 1.2164(6) 0.4392(3) 0.0319(16) Uani 1 1 d .
H18 H 0.2953 1.2399 0.4554 0.038 Uiso 1 1 calc R
C19 C 0.31120(16) 1.1207(6) 0.4065(3) 0.0309(16) Uani 1 1 d .
C20 C 0.3232(2) 0.6974(7) 0.2926(4) 0.047(2) Uani 1 1 d .
H20 H 0.3439 0.7058 0.2845 0.056 Uiso 1 1 calc R
C21 C 0.3063(2) 0.6056(7) 0.2719(4) 0.047(2) Uani 1 1 d .
H21 H 0.3155 0.5497 0.2514 0.057 Uiso 1 1 calc R
C22 C 0.2760(2) 0.5934(6) 0.2803(4) 0.0400(19) Uani 1 1 d .
H22 H 0.2638 0.5309 0.2642 0.048 Uiso 1 1 calc R
C23 C 0.26331(18) 0.6741(6) 0.3129(3) 0.0345(17) Uani 1 1 d .
H23 H 0.2422 0.6681 0.3189 0.041 Uiso 1 1 calc R
C24 C 0.28200(17) 0.7635(6) 0.3363(3) 0.0347(18) Uani 1 1 d .
C25 C 0.12638(16) 1.0170(5) 0.3710(3) 0.0268(15) Uani 1 1 d .
C26 C 0.09324(18) 1.0390(7) 0.3614(4) 0.0402(19) Uani 1 1 d .
C27 C 0.07523(19) 1.0152(8) 0.3035(4) 0.051(2) Uani 1 1 d .
H27 H 0.0531 1.0295 0.2964 0.061 Uiso 1 1 calc R
C28 C 0.0873(2) 0.9710(8) 0.2539(4) 0.053(2) Uani 1 1 d .
C29 C 0.11897(19) 0.9535(7) 0.2619(3) 0.0409(19) Uani 1 1 d .
H29 H 0.1275 0.9255 0.2285 0.049 Uiso 1 1 calc R
C30 C 0.13905(16) 0.9773(5) 0.3200(3) 0.0269(15) Uani 1 1 d .
C31 C 0.07951(18) 1.0916(8) 0.4136(4) 0.049(2) Uani 1 1 d .
C32 C 0.0884(2) 1.0277(8) 0.4741(4) 0.052(2) Uani 1 1 d .
H32A H 0.0812 0.9515 0.4671 0.078 Uiso 1 1 calc R
H32B H 0.0782 1.0614 0.5055 0.078 Uiso 1 1 calc R
H32C H 0.1114 1.0290 0.4890 0.078 Uiso 1 1 calc R
C33 C 0.0919(2) 1.2134(8) 0.4217(4) 0.060(3) Uani 1 1 d .
H33A H 0.0825 1.2507 0.4530 0.090 Uiso 1 1 calc R
H33B H 0.0859 1.2522 0.3818 0.090 Uiso 1 1 calc R
H33C H 0.1151 1.2132 0.4354 0.090 Uiso 1 1 calc R
C34 C 0.0428(2) 1.0965(13) 0.3940(6) 0.103(5) Uani 1 1 d .
H34A H 0.0341 1.0219 0.3919 0.154 Uiso 1 1 calc R
H34B H 0.0366 1.1316 0.3530 0.154 Uiso 1 1 calc R
H34C H 0.0344 1.1392 0.4248 0.154 Uiso 1 1 calc R
C35 C 0.0645(3) 0.9414(12) 0.1936(5) 0.095(5) Uani 1 1 d .
C36 C 0.0762(3) 0.8662(12) 0.1550(6) 0.106(5) Uani 1 1 d .
H36A H 0.0609 0.8592 0.1152 0.159 Uiso 1 1 calc R
H36B H 0.0792 0.7943 0.1756 0.159 Uiso 1 1 calc R
H36C H 0.0965 0.8927 0.1475 0.159 Uiso 1 1 calc R
C37 C 0.0388(4) 0.845(2) 0.2149(9) 0.196(12) Uani 1 1 d .
H37A H 0.0489 0.7725 0.2190 0.293 Uiso 1 1 calc R
H37B H 0.0192 0.8421 0.1829 0.293 Uiso 1 1 calc R
H37C H 0.0339 0.8663 0.2549 0.293 Uiso 1 1 calc R
C38 C 0.0405(4) 1.0242(12) 0.1706(6) 0.118(6) Uani 1 1 d .
H38A H 0.0508 1.0923 0.1616 0.177 Uiso 1 1 calc R
H38B H 0.0280 1.0384 0.2023 0.177 Uiso 1 1 calc R
H38C H 0.0264 0.9976 0.1324 0.177 Uiso 1 1 calc R
C39 C 0.38786(18) 0.8542(7) 0.4307(4) 0.0378(18) Uani 1 1 d .
C40 C 0.4104(2) 0.8211(7) 0.4831(4) 0.046(2) Uani 1 1 d .
H40 H 0.4040 0.8038 0.5208 0.056 Uiso 1 1 calc R
C41 C 0.4415(2) 0.8138(8) 0.4796(4) 0.053(2) Uani 1 1 d .
C42 C 0.4502(2) 0.8386(8) 0.4227(5) 0.057(3) Uani 1 1 d .
H42 H 0.4720 0.8331 0.4213 0.069 Uiso 1 1 calc R
C43 C 0.42945(18) 0.8702(7) 0.3690(4) 0.042(2) Uani 1 1 d .
C44 C 0.39705(18) 0.8792(6) 0.3734(3) 0.0345(17) Uani 1 1 d .
C45 C 0.4678(3) 0.7812(10) 0.5362(5) 0.073(3) Uani 1 1 d .
C46 C 0.4543(3) 0.7617(11) 0.5948(5) 0.090(4) Uani 1 1 d .
H46A H 0.4714 0.7381 0.6293 0.135 Uiso 1 1 calc R
H46B H 0.4380 0.7045 0.5862 0.135 Uiso 1 1 calc R
H46C H 0.4450 0.8299 0.6063 0.135 Uiso 1 1 calc R
C47 C 0.4921(3) 0.8758(13) 0.5499(7) 0.123(6) Uani 1 1 d .
H47A H 0.5097 0.8542 0.5838 0.184 Uiso 1 1 calc R
H47B H 0.4818 0.9415 0.5622 0.184 Uiso 1 1 calc R
H47C H 0.5002 0.8918 0.5124 0.184 Uiso 1 1 calc R
C48 C 0.4841(2) 0.6768(11) 0.5188(5) 0.086(4) Uani 1 1 d .
H48A H 0.4934 0.6919 0.4825 0.129 Uiso 1 1 calc R
H48B H 0.4685 0.6176 0.5087 0.129 Uiso 1 1 calc R
H48C H 0.5009 0.6545 0.5540 0.129 Uiso 1 1 calc R
C49 C 0.4397(2) 0.8981(10) 0.3090(5) 0.061(3) Uani 1 1 d .
C50 C 0.4335(3) 1.0230(9) 0.2952(5) 0.071(3) Uani 1 1 d .
H50A H 0.4109 1.0388 0.2908 0.106 Uiso 1 1 calc R
H50B H 0.4400 1.0423 0.2564 0.106 Uiso 1 1 calc R
H50C H 0.4458 1.0665 0.3296 0.106 Uiso 1 1 calc R
C51 C 0.4752(2) 0.8765(13) 0.3133(6) 0.103(5) Uani 1 1 d .
H51A H 0.4877 0.9323 0.3400 0.155 Uiso 1 1 calc R
H51B H 0.4798 0.8800 0.2715 0.155 Uiso 1 1 calc R
H51C H 0.4807 0.8035 0.3312 0.155 Uiso 1 1 calc R
C52 C 0.4213(3) 0.8297(9) 0.2549(5) 0.069(3) Uani 1 1 d .
H52A H 0.4265 0.7518 0.2625 0.104 Uiso 1 1 calc R
H52B H 0.4272 0.8527 0.2161 0.104 Uiso 1 1 calc R
H52C H 0.3986 0.8406 0.2515 0.104 Uiso 1 1 calc R
C111 C 0.3661(6) 1.0698(17) 0.1638(10) 0.173(9) Uani 1 1 d .
H11A H 0.3429 1.0734 0.1481 0.207 Uiso 1 1 calc R
H11B H 0.3700 1.0272 0.2031 0.207 Uiso 1 1 calc R
O111 O 0.3058(3) 1.2961(7) 0.2587(5) 0.123(4) Uani 1 1 d .
Cl3 Cl 0.3796(3) 1.1997(6) 0.1807(5) 0.335(7) Uani 1 1 d .
Cl4 Cl 0.38196(18) 0.9990(6) 0.1111(4) 0.202(3) Uani 1 1 d .
O222 O 0.0853(7) 0.043(3) 0.1366(11) 0.089(11) Uani 0.25 1 d P

loop_
_atom_site_aniso_label
_atom_site_aniso_U_11
_atom_site_aniso_U_22
_atom_site_aniso_U_33
_atom_site_aniso_U_23
_atom_site_aniso_U_13
_atom_site_aniso_U_12
Ru1 0.0168(3) 0.0282(3) 0.0271(3) -0.0048(2) 0.0034(2) 0.0019(2)
Ru2 0.0198(3) 0.0465(4) 0.0428(4) -0.0234(3) 0.0085(2) -0.0006(3)
Cl1 0.0327(10) 0.0301(9) 0.0317(9) -0.0087(7) -0.0041(7) 0.0096(7)
Cl2 0.0427(13) 0.0906(18) 0.0451(12) -0.0251(12) -0.0053(10) 0.0218(13)
O1 0.018(2) 0.030(3) 0.029(3) -0.006(2) 0.005(2) 0.0018(19)
O2 0.022(3) 0.031(3) 0.028(3) -0.001(2) 0.008(2) -0.004(2)
O3 0.033(3) 0.044(3) 0.044(3) -0.012(3) 0.018(2) -0.003(2)
O4 0.028(3) 0.043(3) 0.035(3) -0.010(2) 0.007(2) 0.008(2)
N1 0.020(3) 0.036(3) 0.028(3) -0.007(3) 0.002(2) 0.003(3)
N2 0.018(3) 0.024(3) 0.029(3) -0.009(2) 0.001(2) 0.000(2)
N3 0.025(3) 0.022(3) 0.024(3) -0.009(2) 0.001(2) 0.002(2)
N4 0.020(3) 0.058(4) 0.027(3) -0.014(3) 0.004(2) 0.002(3)
N5 0.020(3) 0.040(4) 0.038(3) -0.021(3) 0.006(3) -0.003(3)
N6 0.029(4) 0.045(4) 0.049(4) -0.026(3) 0.011(3) 0.004(3)
C1 0.024(4) 0.042(4) 0.040(4) -0.001(4) 0.006(3) -0.001(3)
C2 0.030(4) 0.038(4) 0.059(5) 0.019(4) 0.000(4) 0.005(4)
C3 0.027(4) 0.045(5) 0.050(5) 0.019(4) -0.004(4) -0.005(4)
C4 0.023(4) 0.046(5) 0.033(4) 0.001(3) 0.001(3) -0.008(3)
C5 0.018(4) 0.043(4) 0.028(4) -0.009(3) 0.000(3) -0.001(3)
C6 0.023(4) 0.030(4) 0.027(4) -0.012(3) 0.005(3) -0.006(3)
C7 0.022(4) 0.031(4) 0.034(4) -0.012(3) 0.006(3) -0.003(3)
C8 0.021(4) 0.030(4) 0.038(4) -0.014(3) 0.005(3) 0.001(3)
C9 0.020(4) 0.030(4) 0.030(4) -0.011(3) 0.003(3) -0.002(3)
C10 0.022(4) 0.030(4) 0.022(3) -0.010(3) 0.001(3) 0.001(3)
C11 0.028(4) 0.034(4) 0.024(4) -0.009(3) -0.002(3) 0.003(3)
C12 0.042(5) 0.029(4) 0.030(4) -0.005(3) 0.003(3) -0.002(3)
C13 0.033(4) 0.040(4) 0.031(4) -0.002(3) 0.006(3) -0.003(3)
C14 0.023(4) 0.041(4) 0.029(4) -0.004(3) 0.006(3) 0.005(3)
C15 0.018(4) 0.054(5) 0.043(4) -0.013(4) 0.008(3) -0.005(3)
C16 0.030(4) 0.040(4) 0.048(5) -0.012(4) 0.008(4) -0.014(4)
C17 0.026(4) 0.030(4) 0.042(4) -0.012(3) 0.004(3) -0.004(3)
C18 0.022(4) 0.043(4) 0.029(4) -0.005(3) 0.003(3) -0.002(3)
C19 0.018(4) 0.038(4) 0.035(4) -0.010(3) 0.004(3) -0.004(3)
C20 0.032(5) 0.062(6) 0.049(5) -0.022(4) 0.012(4) 0.003(4)
C21 0.047(5) 0.041(5) 0.058(5) -0.027(4) 0.021(4) 0.006(4)
C22 0.047(5) 0.027(4) 0.049(5) -0.015(4) 0.016(4) 0.001(4)
C23 0.029(4) 0.038(4) 0.038(4) -0.011(3) 0.008(3) -0.002(3)
C24 0.023(4) 0.042(4) 0.038(4) -0.016(3) 0.005(3) 0.007(3)
C25 0.021(4) 0.027(4) 0.030(4) 0.001(3) 0.002(3) -0.003(3)
C26 0.022(4) 0.055(5) 0.042(5) -0.007(4) 0.004(3) 0.004(4)
C27 0.022(4) 0.068(6) 0.055(5) -0.025(5) -0.010(4) 0.011(4)
C28 0.031(5) 0.076(7) 0.045(5) -0.018(5) -0.012(4) 0.013(4)
C29 0.040(5) 0.054(5) 0.026(4) -0.009(4) 0.001(3) 0.002(4)
C30 0.020(4) 0.028(4) 0.030(4) 0.004(3) 0.000(3) -0.003(3)
C31 0.022(4) 0.070(6) 0.053(5) -0.014(5) 0.007(4) 0.009(4)
C32 0.037(5) 0.071(6) 0.052(5) -0.010(5) 0.022(4) -0.008(4)
C33 0.065(7) 0.067(6) 0.048(5) -0.014(5) 0.009(5) 0.020(5)
C34 0.025(5) 0.187(15) 0.096(9) -0.066(9) 0.012(5) 0.017(7)
C35 0.054(7) 0.141(11) 0.072(7) -0.069(8) -0.030(6) 0.045(7)
C36 0.081(9) 0.127(12) 0.086(9) -0.065(8) -0.037(7) 0.026(8)
C37 0.119(15) 0.33(3) 0.139(16) -0.077(18) 0.023(12) -0.132(19)
C38 0.116(12) 0.117(11) 0.085(9) -0.039(8) -0.063(8) 0.054(9)
C39 0.028(4) 0.040(4) 0.045(5) -0.008(4) 0.005(3) -0.001(3)
C40 0.046(5) 0.056(5) 0.037(5) 0.002(4) 0.008(4) -0.008(4)
C41 0.045(5) 0.057(6) 0.051(5) 0.017(4) -0.005(4) -0.014(4)
C42 0.026(5) 0.071(7) 0.073(7) 0.010(5) 0.008(4) 0.003(4)
C43 0.027(4) 0.055(5) 0.047(5) 0.005(4) 0.010(4) 0.002(4)
C44 0.028(4) 0.038(4) 0.038(4) -0.006(3) 0.009(3) 0.001(3)
C45 0.052(6) 0.081(8) 0.070(7) 0.015(6) -0.021(5) -0.017(6)
C46 0.108(10) 0.097(9) 0.046(6) 0.007(6) -0.029(6) 0.002(8)
C47 0.092(10) 0.126(12) 0.115(11) 0.031(9) -0.057(8) -0.051(9)
C48 0.037(6) 0.121(11) 0.090(8) 0.046(8) -0.012(5) 0.010(6)
C49 0.031(5) 0.097(8) 0.062(6) 0.017(6) 0.024(4) 0.010(5)
C50 0.070(7) 0.081(8) 0.067(7) 0.028(6) 0.027(6) 0.006(6)
C51 0.041(6) 0.160(13) 0.123(11) 0.062(10) 0.048(7) 0.030(7)
C52 0.080(8) 0.078(7) 0.059(6) 0.007(5) 0.037(6) 0.034(6)
C111 0.21(2) 0.137(17) 0.162(19) -0.048(14) 0.026(17) 0.049(16)
O111 0.142(9) 0.073(6) 0.145(9) 0.015(6) 0.010(7) -0.064(6)
Cl3 0.451(16) 0.130(6) 0.318(11) 0.010(6) -0.157(11) 0.003(7)
Cl4 0.200(7) 0.190(6) 0.217(7) 0.037(5) 0.045(5) 0.036(5)
O222 0.07(2) 0.16(3) 0.021(12) -0.009(16) -0.020(12) 0.03(2)

loop_
_atom_type_symbol
_atom_type_description
_atom_type_scat_dispersion_real
_atom_type_scat_dispersion_imag
_atom_type_scat_source
C C 0.0033 0.0016 'International Tables Vol C Tables 4.2.6.8 and 6.1.1.4'
H H 0.0000 0.0000 'International Tables Vol C Tables 4.2.6.8 and 6.1.1.4'
N N 0.0061 0.0033 'International Tables Vol C Tables 4.2.6.8 and 6.1.1.4'
O O 0.0106 0.0060 'International Tables Vol C Tables 4.2.6.8 and 6.1.1.4'
Cl Cl 0.1484 0.1585 'International Tables Vol C Tables 4.2.6.8 and 6.1.1.4'
Ru Ru -1.2594 0.8363 'International Tables Vol C Tables 4.2.6.8 and 6.1.1.4'

loop_
_geom_angle_atom_site_label_1
_geom_angle_atom_site_label_2
_geom_angle_atom_site_label_3
_geom_angle
N2 Ru1 O2 94.1(2)
N2 Ru1 N1 79.9(2)
O2 Ru1 N1 95.0(2)
N2 Ru1 O1 171.9(2)
O2 Ru1 O1 79.46(18)
N1 Ru1 O1 95.7(2)
N2 Ru1 N3 80.1(2)
O2 Ru1 N3 87.99(19)
N1 Ru1 N3 159.9(2)
O1 Ru1 N3 104.4(2)
N2 Ru1 Cl1 92.50(17)
O2 Ru1 Cl1 172.80(13)
N1 Ru1 Cl1 88.89(16)
O1 Ru1 Cl1 94.16(13)
N3 Ru1 Cl1 90.40(15)
N5 Ru2 N4 80.8(2)
N5 Ru2 O3 98.9(2)
N4 Ru2 O3 91.2(2)
N5 Ru2 O4 178.2(2)
N4 Ru2 O4 98.5(2)
O3 Ru2 O4 79.5(2)
N5 Ru2 N6 79.5(2)
N4 Ru2 N6 160.3(2)
O3 Ru2 N6 91.8(2)
O4 Ru2 N6 101.2(2)
N5 Ru2 Cl2 88.7(2)
N4 Ru2 Cl2 86.58(19)
O3 Ru2 Cl2 171.69(16)
O4 Ru2 Cl2 92.89(15)
N6 Ru2 Cl2 93.0(2)
C25 O1 Ru1 113.6(4)
C30 O2 Ru1 114.0(4)
C39 O3 Ru2 113.3(5)
C44 O4 Ru2 113.5(4)
C1 N1 C5 118.7(6)
C1 N1 Ru1 127.0(5)
C5 N1 Ru1 114.0(5)
C6 N2 C9 122.7(6)
C6 N2 Ru1 118.8(4)
C9 N2 Ru1 118.5(4)
C14 N3 C10 121.0(6)
C14 N3 Ru1 126.8(5)
C10 N3 Ru1 111.9(4)
C15 N4 C19 118.0(6)
C15 N4 Ru2 127.4(5)
C19 N4 Ru2 114.3(5)
C7 N5 C8 122.4(6)
C7 N5 Ru2 117.6(5)
C8 N5 Ru2 119.6(5)
C20 N6 C24 118.4(7)
C20 N6 Ru2 127.1(6)
C24 N6 Ru2 114.3(5)
N1 C1 C2 123.1(7)
N1 C1 H1 118.5
C2 C1 H1 118.5
C3 C2 C1 117.9(7)
C3 C2 H2 121.0
C1 C2 H2 121.0
C4 C3 C2 120.0(7)
C4 C3 H3 120.0
C2 C3 H3 120.0
C3 C4 C5 119.3(7)
C3 C4 H4 120.3
C5 C4 H4 120.3
N1 C5 C4 121.0(7)
N1 C5 C6 114.2(6)
C4 C5 C6 124.6(6)
N2 C6 C7 117.6(6)
N2 C6 C5 111.8(6)
C7 C6 C5 130.5(6)
N5 C7 C6 118.0(6)
N5 C7 C19 112.6(6)
C6 C7 C19 129.3(6)
N5 C8 C9 117.4(6)
N5 C8 C24 111.9(6)
C9 C8 C24 130.7(7)
N2 C9 C8 116.2(6)
N2 C9 C10 112.3(6)
C8 C9 C10 131.4(6)
N3 C10 C11 119.1(6)
N3 C10 C9 115.7(6)
C11 C10 C9 124.6(6)
C10 C11 C12 119.7(7)
C10 C11 H11 120.1
C12 C11 H11 120.1
C13 C12 C11 119.7(7)
C13 C12 H12 120.1
C11 C12 H12 120.1
C12 C13 C14 118.7(7)
C12 C13 H13 120.6
C14 C13 H13 120.6
N3 C14 C13 121.7(7)
N3 C14 H14 119.2
C13 C14 H14 119.2
N4 C15 C16 122.3(7)
N4 C15 H15 118.9
C16 C15 H15 118.9
C15 C16 C17 119.6(7)
C15 C16 H16 120.2
C17 C16 H16 120.2
C18 C17 C16 118.4(7)
C18 C17 H17 120.8
C16 C17 H17 120.8
C19 C18 C17 120.7(7)
C19 C18 H18 119.7
C17 C18 H18 119.7
C18 C19 N4 120.8(6)
C18 C19 C7 126.6(6)
N4 C19 C7 112.4(6)
N6 C20 C21 121.9(8)
N6 C20 H20 119.0
C21 C20 H20 119.0
C20 C21 C22 120.4(7)
C20 C21 H21 119.8
C22 C21 H21 119.8
C21 C22 C23 119.0(7)
C21 C22 H22 120.5
C23 C22 H22 120.5
C24 C23 C22 118.8(7)
C24 C23 H23 120.6
C22 C23 H23 120.6
N6 C24 C23 121.3(6)
N6 C24 C8 114.1(6)
C23 C24 C8 124.4(7)
O1 C25 C26 125.2(6)
O1 C25 C30 115.6(6)
C26 C25 C30 119.2(6)
C27 C26 C25 116.7(7)
C27 C26 C31 123.0(7)
C25 C26 C31 120.2(7)
C26 C27 C28 124.5(7)
C26 C27 H27 117.7
C28 C27 H27 117.7
C29 C28 C27 119.1(7)
C29 C28 C35 121.6(8)
C27 C28 C35 119.3(8)
C28 C29 C30 119.5(7)
C28 C29 H29 120.2
C30 C29 H29 120.2
O2 C30 C29 121.9(6)
O2 C30 C25 117.2(6)
C29 C30 C25 120.8(6)
C32 C31 C26 111.9(7)
C32 C31 C34 108.3(9)
C26 C31 C34 110.1(7)
C32 C31 C33 111.5(7)
C26 C31 C33 107.5(7)
C34 C31 C33 107.4(9)
C31 C32 H32A 109.5
C31 C32 H32B 109.5
H32A C32 H32B 109.5
C31 C32 H32C 109.5
H32A C32 H32C 109.5
H32B C32 H32C 109.5
C31 C33 H33A 109.5
C31 C33 H33B 109.5
H33A C33 H33B 109.5
C31 C33 H33C 109.5
H33A C33 H33C 109.5
H33B C33 H33C 109.5
C31 C34 H34A 109.5
C31 C34 H34B 109.5
H34A C34 H34B 109.5
C31 C34 H34C 109.5
H34A C34 H34C 109.5
H34B C34 H34C 109.5
C36 C35 C38 124.1(11)
C36 C35 C28 115.5(9)
C38 C35 C28 114.8(9)
C36 C35 C37 93.1(13)
C38 C35 C37 96.3(13)
C28 C35 C37 104.9(11)
C35 C36 H36A 109.5
C35 C36 H36B 109.5
H36A C36 H36B 109.5
C35 C36 H36C 109.5
H36A C36 H36C 109.5
H36B C36 H36C 109.5
C35 C37 H37A 109.5
C35 C37 H37B 109.5
H37A C37 H37B 109.5
C35 C37 H37C 109.5
H37A C37 H37C 109.5
H37B C37 H37C 109.5
C35 C38 H38A 109.5
C35 C38 H38B 109.5
H38A C38 H38B 109.5
C35 C38 H38C 109.5
H38A C38 H38C 109.5
H38B C38 H38C 109.5
O3 C39 C40 122.5(7)
O3 C39 C44 116.8(7)
C40 C39 C44 120.7(7)
C41 C40 C39 119.6(8)
C41 C40 H40 120.2
C39 C40 H40 120.2
C40 C41 C42 119.0(8)
C40 C41 C45 122.4(9)
C42 C41 C45 118.6(9)
C43 C42 C41 124.9(8)
C43 C42 H42 117.6
C41 C42 H42 117.6
C42 C43 C44 115.7(7)
C42 C43 C49 123.4(8)
C44 C43 C49 120.8(7)
O4 C44 C43 123.6(7)
O4 C44 C39 116.3(7)
C43 C44 C39 120.1(7)
C46 C45 C48 110.8(10)
C46 C45 C47 108.3(11)
C48 C45 C47 109.6(11)
C46 C45 C41 111.5(9)
C48 C45 C41 108.0(9)
C47 C45 C41 108.6(9)
C45 C46 H46A 109.5
C45 C46 H46B 109.5
H46A C46 H46B 109.5
C45 C46 H46C 109.5
H46A C46 H46C 109.5
H46B C46 H46C 109.5
C45 C47 H47A 109.5
C45 C47 H47B 109.5
H47A C47 H47B 109.5
C45 C47 H47C 109.5
H47A C47 H47C 109.5
H47B C47 H47C 109.5
C45 C48 H48A 109.5
C45 C48 H48B 109.5
H48A C48 H48B 109.5
C45 C48 H48C 109.5
H48A C48 H48C 109.5
H48B C48 H48C 109.5
C43 C49 C52 110.8(8)
C43 C49 C51 112.3(8)
C52 C49 C51 107.4(10)
C43 C49 C50 108.6(8)
C52 C49 C50 109.9(8)
C51 C49 C50 107.7(9)
C49 C50 H50A 109.5
C49 C50 H50B 109.5
H50A C50 H50B 109.5
C49 C50 H50C 109.5
H50A C50 H50C 109.5
H50B C50 H50C 109.5
C49 C51 H51A 109.5
C49 C51 H51B 109.5
H51A C51 H51B 109.5
C49 C51 H51C 109.5
H51A C51 H51C 109.5
H51B C51 H51C 109.5
C49 C52 H52A 109.5
C49 C52 H52B 109.5
H52A C52 H52B 109.5
C49 C52 H52C 109.5
H52A C52 H52C 109.5
H52B C52 H52C 109.5
Cl3 C111 Cl4 116.8(16)
Cl3 C111 H11A 108.1
Cl4 C111 H11A 108.1
Cl3 C111 H11B 108.1
Cl4 C111 H11B 108.1
H11A C111 H11B 107.3

loop_
_geom_bond_atom_site_label_1
_geom_bond_atom_site_label_2
_geom_bond_distance
Ru1 N2 1.922(5)
Ru1 O2 2.009(5)
Ru1 N1 2.037(6)
Ru1 O1 2.048(4)
Ru1 N3 2.079(5)
Ru1 Cl1 2.3647(18)
Ru2 N5 1.921(6)
Ru2 N4 2.023(7)
Ru2 O3 2.030(6)
Ru2 O4 2.035(5)
Ru2 N6 2.047(7)
Ru2 Cl2 2.388(3)
O1 C25 1.306(8)
O2 C30 1.309(8)
O3 C39 1.308(9)
O4 C44 1.307(9)
N1 C1 1.331(9)
N1 C5 1.370(9)
N2 C6 1.372(9)
N2 C9 1.374(9)
N3 C14 1.318(9)
N3 C10 1.374(8)
N4 C15 1.347(9)
N4 C19 1.379(9)
N5 C7 1.362(9)
N5 C8 1.371(9)
N6 C20 1.355(10)
N6 C24 1.366(9)
C1 C2 1.397(11)
C1 H1 0.9500
C2 C3 1.383(11)
C2 H2 0.9500
C3 C4 1.378(11)
C3 H3 0.9500
C4 C5 1.392(10)
C4 H4 0.9500
C5 C6 1.467(10)
C6 C7 1.388(9)
C7 C19 1.488(9)
C8 C9 1.412(9)
C8 C24 1.464(9)
C9 C10 1.453(10)
C10 C11 1.382(10)
C11 C12 1.388(10)
C11 H11 0.9500
C12 C13 1.371(10)
C12 H12 0.9500
C13 C14 1.388(11)
C13 H13 0.9500
C14 H14 0.9500
C15 C16 1.369(11)
C15 H15 0.9500
C16 C17 1.381(10)
C16 H16 0.9500
C17 C18 1.374(10)
C17 H17 0.9500
C18 C19 1.362(10)
C18 H18 0.9500
C20 C21 1.360(12)
C20 H20 0.9500
C21 C22 1.366(11)
C21 H21 0.9500
C22 C23 1.393(10)
C22 H22 0.9500
C23 C24 1.387(10)
C23 H23 0.9500
C25 C26 1.427(10)
C25 C30 1.429(10)
C26 C27 1.373(11)
C26 C31 1.536(11)
C27 C28 1.409(12)
C27 H27 0.9500
C28 C29 1.360(11)
C28 C35 1.515(12)
C29 C30 1.413(10)
C29 H29 0.9500
C31 C32 1.517(13)
C31 C34 1.555(12)
C31 C33 1.574(13)
C32 H32A 0.9800
C32 H32B 0.9800
C32 H32C 0.9800
C33 H33A 0.9800
C33 H33B 0.9800
C33 H33C 0.9800
C34 H34A 0.9800
C34 H34B 0.9800
C34 H34C 0.9800
C35 C36 1.410(15)
C35 C38 1.458(16)
C35 C37 1.75(2)
C36 H36A 0.9800
C36 H36B 0.9800
C36 H36C 0.9800
C37 H37A 0.9800
C37 H37B 0.9800
C37 H37C 0.9800
C38 H38A 0.9800
C38 H38B 0.9800
C38 H38C 0.9800
C39 C40 1.398(11)
C39 C44 1.429(11)
C40 C41 1.366(12)
C40 H40 0.9500
C41 C42 1.410(13)
C41 C45 1.547(13)
C42 C43 1.374(12)
C42 H42 0.9500
C43 C44 1.427(10)
C43 C49 1.513(12)
C45 C46 1.539(16)
C45 C48 1.541(17)
C45 C47 1.544(15)
C46 H46A 0.9800
C46 H46B 0.9800
C46 H46C 0.9800
C47 H47A 0.9800
C47 H47B 0.9800
C47 H47C 0.9800
C48 H48A 0.9800
C48 H48B 0.9800
C48 H48C 0.9800
C49 C52 1.526(15)
C49 C51 1.539(12)
C49 C50 1.563(15)
C50 H50A 0.9800
C50 H50B 0.9800
C50 H50C 0.9800
C51 H51A 0.9800
C51 H51B 0.9800
C51 H51C 0.9800
C52 H52A 0.9800
C52 H52B 0.9800
C52 H52C 0.9800
C111 Cl3 1.70(2)
C111 Cl4 1.698(18)
C111 H11A 0.9900
C111 H11B 0.9900

loop_
_geom_torsion_atom_site_label_1
_geom_torsion_atom_site_label_2
_geom_torsion_atom_site_label_3
_geom_torsion_atom_site_label_4
_geom_torsion
N2 Ru1 O1 C25 36.4(16)
O2 Ru1 O1 C25 -1.3(4)
N1 Ru1 O1 C25 92.7(5)
N3 Ru1 O1 C25 -86.5(5)
Cl1 Ru1 O1 C25 -178.0(4)
N2 Ru1 O2 C30 -175.6(5)
N1 Ru1 O2 C30 -95.4(5)
O1 Ru1 O2 C30 -0.6(4)
N3 Ru1 O2 C30 104.5(5)
Cl1 Ru1 O2 C30 27.3(14)
N5 Ru2 O3 C39 -172.9(5)
N4 Ru2 O3 C39 -92.1(5)
O4 Ru2 O3 C39 6.3(5)
N6 Ru2 O3 C39 107.4(5)
Cl2 Ru2 O3 C39 -17.6(14)
N5 Ru2 O4 C44 19(8)
N4 Ru2 O4 C44 84.0(5)
O3 Ru2 O4 C44 -5.6(5)
N6 Ru2 O4 C44 -95.4(5)
Cl2 Ru2 O4 C44 171.0(5)
N2 Ru1 N1 C1 169.9(6)
O2 Ru1 N1 C1 76.6(6)
O1 Ru1 N1 C1 -3.3(6)
N3 Ru1 N1 C1 174.6(6)
Cl1 Ru1 N1 C1 -97.3(6)
N2 Ru1 N1 C5 -3.9(5)
O2 Ru1 N1 C5 -97.2(5)
O1 Ru1 N1 C5 -177.1(4)
N3 Ru1 N1 C5 0.7(9)
Cl1 Ru1 N1 C5 88.8(4)
O2 Ru1 N2 C6 104.1(5)
N1 Ru1 N2 C6 9.7(5)
O1 Ru1 N2 C6 67.0(16)
N3 Ru1 N2 C6 -168.7(5)
Cl1 Ru1 N2 C6 -78.7(5)
O2 Ru1 N2 C9 -75.8(5)
N1 Ru1 N2 C9 -170.2(5)
O1 Ru1 N2 C9 -113.0(14)
N3 Ru1 N2 C9 11.4(5)
Cl1 Ru1 N2 C9 101.4(5)
N2 Ru1 N3 C14 167.0(6)
O2 Ru1 N3 C14 -98.5(6)
N1 Ru1 N3 C14 162.4(6)
O1 Ru1 N3 C14 -19.9(6)
Cl1 Ru1 N3 C14 74.5(5)
N2 Ru1 N3 C10 -6.0(4)
O2 Ru1 N3 C10 88.6(4)
N1 Ru1 N3 C10 -10.6(9)
O1 Ru1 N3 C10 167.1(4)
Cl1 Ru1 N3 C10 -98.5(4)
N5 Ru2 N4 C15 171.2(7)
O3 Ru2 N4 C15 72.4(7)
O4 Ru2 N4 C15 -7.2(7)
N6 Ru2 N4 C15 171.1(7)
Cl2 Ru2 N4 C15 -99.6(6)
N5 Ru2 N4 C19 -3.3(5)
O3 Ru2 N4 C19 -102.1(5)
O4 Ru2 N4 C19 178.3(5)
N6 Ru2 N4 C19 -3.4(11)
Cl2 Ru2 N4 C19 85.9(5)
N4 Ru2 N5 C7 11.8(5)
O3 Ru2 N5 C7 101.6(5)
O4 Ru2 N5 C7 77(8)
N6 Ru2 N5 C7 -168.2(6)
Cl2 Ru2 N5 C7 -75.0(5)
N4 Ru2 N5 C8 -175.7(6)
O3 Ru2 N5 C8 -85.9(6)
O4 Ru2 N5 C8 -111(7)
N6 Ru2 N5 C8 4.3(6)
Cl2 Ru2 N5 C8 97.5(5)
N5 Ru2 N6 C20 174.6(8)
N4 Ru2 N6 C20 174.6(7)
O3 Ru2 N6 C20 -86.7(7)
O4 Ru2 N6 C20 -7.1(8)
Cl2 Ru2 N6 C20 86.5(7)
N5 Ru2 N6 C24 0.5(6)
N4 Ru2 N6 C24 0.6(12)
O3 Ru2 N6 C24 99.2(6)
O4 Ru2 N6 C24 178.8(5)
Cl2 Ru2 N6 C24 -87.6(6)
C5 N1 C1 C2 -0.6(11)
Ru1 N1 C1 C2 -174.3(6)
N1 C1 C2 C3 2.5(12)
C1 C2 C3 C4 -1.4(12)
C2 C3 C4 C5 -1.3(12)
C1 N1 C5 C4 -2.2(10)
Ru1 N1 C5 C4 172.2(5)
C1 N1 C5 C6 -176.3(6)
Ru1 N1 C5 C6 -1.8(7)
C3 C4 C5 N1 3.2(11)
C3 C4 C5 C6 176.6(7)
C9 N2 C6 C7 -9.8(10)
Ru1 N2 C6 C7 170.3(5)
C9 N2 C6 C5 166.7(6)
Ru1 N2 C6 C5 -13.2(7)
N1 C5 C6 N2 9.2(8)
C4 C5 C6 N2 -164.6(6)
N1 C5 C6 C7 -174.9(7)
C4 C5 C6 C7 11.3(12)
C8 N5 C7 C6 -8.6(11)
Ru2 N5 C7 C6 163.7(5)
C8 N5 C7 C19 170.3(6)
Ru2 N5 C7 C19 -17.4(8)
N2 C6 C7 N5 20.0(10)
C5 C6 C7 N5 -155.7(7)
N2 C6 C7 C19 -158.7(7)
C5 C6 C7 C19 25.6(12)
C7 N5 C8 C9 -13.4(11)
Ru2 N5 C8 C9 174.5(5)
C7 N5 C8 C24 164.3(7)
Ru2 N5 C8 C24 -7.8(8)
C6 N2 C9 C8 -11.9(9)
Ru1 N2 C9 C8 168.0(5)
C6 N2 C9 C10 165.8(6)
Ru1 N2 C9 C10 -14.3(7)
N5 C8 C9 N2 23.1(10)
C24 C8 C9 N2 -154.1(7)
N5 C8 C9 C10 -154.1(7)
C24 C8 C9 C10 28.7(13)
C14 N3 C10 C11 -1.3(9)
Ru1 N3 C10 C11 172.1(5)
C14 N3 C10 C9 -173.2(6)
Ru1 N3 C10 C9 0.3(7)
N2 C9 C10 N3 8.5(8)
C8 C9 C10 N3 -174.2(7)
N2 C9 C10 C11 -162.9(6)
C8 C9 C10 C11 14.4(12)
N3 C10 C11 C12 2.8(10)
C9 C10 C11 C12 173.9(6)
C10 C11 C12 C13 -1.6(10)
C11 C12 C13 C14 -1.1(11)
C10 N3 C14 C13 -1.5(10)
Ru1 N3 C14 C13 -173.8(5)
C12 C13 C14 N3 2.7(11)
C19 N4 C15 C16 0.9(12)
Ru2 N4 C15 C16 -173.4(6)
N4 C15 C16 C17 1.9(13)
C15 C16 C17 C18 -1.4(12)
C16 C17 C18 C19 -2.0(11)
C17 C18 C19 N4 4.9(11)
C17 C18 C19 C7 179.6(7)
C15 N4 C19 C18 -4.3(11)
Ru2 N4 C19 C18 170.8(6)
C15 N4 C19 C7 -179.7(7)
Ru2 N4 C19 C7 -4.6(8)
N5 C7 C19 C18 -161.3(7)
C6 C7 C19 C18 17.4(13)
N5 C7 C19 N4 13.8(9)
C6 C7 C19 N4 -167.5(7)
C24 N6 C20 C21 0.7(13)
Ru2 N6 C20 C21 -173.1(7)
N6 C20 C21 C22 2.9(14)
C20 C21 C22 C23 -2.8(13)
C21 C22 C23 C24 -0.8(12)
C20 N6 C24 C23 -4.5(12)
Ru2 N6 C24 C23 170.2(6)
C20 N6 C24 C8 -179.3(7)
Ru2 N6 C24 C8 -4.7(9)
C22 C23 C24 N6 4.5(12)
C22 C23 C24 C8 178.8(7)
N5 C8 C24 N6 7.8(10)
C9 C8 C24 N6 -174.8(8)
N5 C8 C24 C23 -166.9(7)
C9 C8 C24 C23 10.5(13)
Ru1 O1 C25 C26 -177.6(6)
Ru1 O1 C25 C30 2.9(7)
O1 C25 C26 C27 -176.6(7)
C30 C25 C26 C27 2.9(11)
O1 C25 C26 C31 6.1(12)
C30 C25 C26 C31 -174.4(7)
C25 C26 C27 C28 0.2(14)
C31 C26 C27 C28 177.4(9)
C26 C27 C28 C29 -2.5(16)
C26 C27 C28 C35 176.0(11)
C27 C28 C29 C30 1.6(14)
C35 C28 C29 C30 -176.8(10)
Ru1 O2 C30 C29 -177.0(6)
Ru1 O2 C30 C25 2.3(7)
C28 C29 C30 O2 -179.2(8)
C28 C29 C30 C25 1.5(12)
O1 C25 C30 O2 -3.6(9)
C26 C25 C30 O2 176.9(6)
O1 C25 C30 C29 175.7(6)
C26 C25 C30 C29 -3.8(11)
C27 C26 C31 C32 128.8(9)
C25 C26 C31 C32 -54.1(11)
C27 C26 C31 C34 8.3(14)
C25 C26 C31 C34 -174.6(9)
C27 C26 C31 C33 -108.4(10)
C25 C26 C31 C33 68.8(10)
C29 C28 C35 C36 19(2)
C27 C28 C35 C36 -159.7(13)
C29 C28 C35 C38 -136.0(13)
C27 C28 C35 C38 45.5(19)
C29 C28 C35 C37 119.6(13)
C27 C28 C35 C37 -58.9(15)
Ru2 O3 C39 C40 174.5(6)
Ru2 O3 C39 C44 -6.1(8)
O3 C39 C40 C41 -179.8(8)
C44 C39 C40 C41 0.8(13)
C39 C40 C41 C42 -0.8(14)
C39 C40 C41 C45 178.1(9)
C40 C41 C42 C43 -0.1(16)
C45 C41 C42 C43 -179.0(10)
C41 C42 C43 C44 1.0(15)
C41 C42 C43 C49 178.9(10)
Ru2 O4 C44 C43 -175.2(6)
Ru2 O4 C44 C39 4.2(8)
C42 C43 C44 O4 178.4(8)
C49 C43 C44 O4 0.4(13)
C42 C43 C44 C39 -1.0(12)
C49 C43 C44 C39 -179.0(8)
O3 C39 C44 O4 1.3(10)
C40 C39 C44 O4 -179.2(7)
O3 C39 C44 C43 -179.2(7)
C40 C39 C44 C43 0.2(12)
C40 C41 C45 C46 -1.2(15)
C42 C41 C45 C46 177.7(10)
C40 C41 C45 C48 120.7(11)
C42 C41 C45 C48 -60.4(12)
C40 C41 C45 C47 -120.5(12)
C42 C41 C45 C47 58.4(15)
C42 C43 C49 C52 125.6(10)
C44 C43 C49 C52 -56.6(12)
C42 C43 C49 C51 5.4(15)
C44 C43 C49 C51 -176.8(10)
C42 C43 C49 C50 -113.5(10)
C44 C43 C49 C50 64.2(11)
